data_4078124
loop_
_publ_author_name
'Wang, Sunewang Rixin'
'Xie, Zuowei'

_publ_section_title
;
 Reaction of Carboryne with Alkylbenzenes
;
_journal_issue 8
_journal_name_full Organometallics
_journal_page_first 3316
_journal_paper_doi 10.1021/om300129t
_journal_volume 31
_journal_year 2012
_chemical_formula_sum 'C14 H34 B20'
_chemical_formula_weight 418.61
_chemical_name_systematic
; 
 ? 
;
_space_group_IT_number 61
_symmetry_cell_setting orthorhombic
_symmetry_space_group_name_Hall '-P 2ac 2ab'
_symmetry_space_group_name_H-M 'P b c a'
_atom_sites_solution_hydrogens geom
_atom_sites_solution_primary direct
_atom_sites_solution_secondary difmap
_audit_creation_method SHELXL-97
_cell_angle_alpha 90.00
_cell_angle_beta 90.00
_cell_angle_gamma 90.00
_cell_formula_units_Z 8
_cell_length_a 12.8235(4)
_cell_length_b 19.0400(6)
_cell_length_c 20.2987(6)
_cell_measurement_reflns_used 211
_cell_measurement_temperature 296(2)
_cell_measurement_theta_max 15
_cell_measurement_theta_min 15
_cell_volume 4956.1(3)
_computing_cell_refinement 'BRUKER APEXII DUO DIFFRACTOMETER'
_computing_data_collection 'BRUKER APEXII DUO DIFFRACTOMETER'
_computing_data_reduction 'BRUKER APEXII DUO DIFFRACTOMETER'
_computing_molecular_graphics 'SIEMENS SHELXTL'
_computing_publication_material 'SIEMENS SHELXTL'
_computing_structure_refinement 'SHELXL-97 (Sheldrick, 2008)'
_computing_structure_solution 'SHELXS-97 (Sheldrick, 2008)'
_diffrn_ambient_temperature 296(2)
_diffrn_measured_fraction_theta_full 1.000
_diffrn_measured_fraction_theta_max 1.000
_diffrn_measurement_device_type 'BRUKER APEXII DUO DIFFRACTOMETER'
_diffrn_measurement_method 'PHI & OMEGA SCAN'
_diffrn_radiation_monochromator graphite
_diffrn_radiation_source 'fine-focus sealed tube'
_diffrn_radiation_type MoK\a
_diffrn_radiation_wavelength 0.71073
_diffrn_reflns_av_R_equivalents 0.0526
_diffrn_reflns_av_sigmaI/netI 0.0252
_diffrn_reflns_limit_h_max 15
_diffrn_reflns_limit_h_min -12
_diffrn_reflns_limit_k_max 22
_diffrn_reflns_limit_k_min -22
_diffrn_reflns_limit_l_max 24
_diffrn_reflns_limit_l_min -24
_diffrn_reflns_number 42799
_diffrn_reflns_theta_full 25.25
_diffrn_reflns_theta_max 25.25
_diffrn_reflns_theta_min 2.01
_exptl_absorpt_coefficient_mu 0.051
_exptl_absorpt_correction_T_max 0.7456
_exptl_absorpt_correction_T_min 0.6812
_exptl_absorpt_correction_type multi-scan
_exptl_crystal_colour colourless
_exptl_crystal_density_diffrn 1.122
_exptl_crystal_density_method 'not measured'
_exptl_crystal_description block
_exptl_crystal_F_000 1744
_exptl_crystal_size_max 0.50
_exptl_crystal_size_mid 0.30
_exptl_crystal_size_min 0.20
_refine_diff_density_max 0.242
_refine_diff_density_min -0.220
_refine_diff_density_rms 0.042
_refine_ls_extinction_method none
_refine_ls_goodness_of_fit_ref 1.022
_refine_ls_hydrogen_treatment riding
_refine_ls_matrix_type full
_refine_ls_number_parameters 307
_refine_ls_number_reflns 4486
_refine_ls_number_restraints 0
_refine_ls_restrained_S_all 1.022
_refine_ls_R_factor_all 0.0699
_refine_ls_R_factor_gt 0.0517
_refine_ls_shift/su_max 0.000
_refine_ls_shift/su_mean 0.000
_refine_ls_structure_factor_coef Fsqd
_refine_ls_weighting_details 'calc w=1/[\s^2^(Fo^2^)+(0.0894P)^2^+2.0539P] where P=(Fo^2^+2Fc^2^)/3'
_refine_ls_weighting_scheme calc
_refine_ls_wR_factor_gt 0.1408
_refine_ls_wR_factor_ref 0.1609
_reflns_number_gt 3442
_reflns_number_total 4486
_reflns_threshold_expression >2sigma(I)
_cod_data_source_file om300129t_si_001.cif
_cod_data_source_block 5b
_cod_depositor_comments
;
The following automatic conversions were performed:

'_symmetry_cell_setting' value 'Orthorhombic' changed to
'orthorhombic' according to
/home/saulius/struct/CIF-dictionaries/cif_core.dic dictionary named
'cif_core.dic' version 2.4.1 from 2010-06-29.

Automatic conversion script
Id: cif_fix_values 1715 2011-07-08 13:25:40Z adriana 
;
_cod_original_sg_symbol_H-M Pbca
_cod_database_code 4078124

loop_
_symmetry_equiv_pos_as_xyz
'x, y, z'
'-x+1/2, -y, z+1/2'
'-x, y+1/2, -z+1/2'
'x+1/2, -y+1/2, -z'
'-x, -y, -z'
'x-1/2, y, -z-1/2'
'x, -y-1/2, z-1/2'
'-x-1/2, y-1/2, z'

loop_
_atom_site_label
_atom_site_type_symbol
_atom_site_fract_x
_atom_site_fract_y
_atom_site_fract_z
_atom_site_U_iso_or_equiv
_atom_site_adp_type
_atom_site_occupancy
_atom_site_symmetry_multiplicity
_atom_site_calc_flag
_atom_site_refinement_flags
C1 C 0.12030(13) 0.12509(9) 0.45033(8) 0.0291(4) Uani 1 1 d .
C2 C 0.21844(13) 0.15375(9) 0.49187(8) 0.0306(4) Uani 1 1 d .
C11 C 0.17406(12) 0.08458(9) 0.39222(8) 0.0284(4) Uani 1 1 d .
H11A H 0.1295 0.0503 0.3697 0.034 Uiso 1 1 calc R
C12 C 0.27267(13) 0.05319(9) 0.42566(8) 0.0290(4) Uani 1 1 d .
H12A H 0.2527 0.0230 0.4627 0.035 Uiso 1 1 calc R
C13 C 0.31338(13) 0.12511(9) 0.45120(8) 0.0296(4) Uani 1 1 d .
H13A H 0.3792 0.1228 0.4756 0.035 Uiso 1 1 calc R
C14 C 0.31852(12) 0.16639(9) 0.38655(8) 0.0287(4) Uani 1 1 d .
H14A H 0.3275 0.2174 0.3894 0.034 Uiso 1 1 calc R
C15 C 0.22535(13) 0.13881(9) 0.34724(8) 0.0294(4) Uani 1 1 d .
H15A H 0.1796 0.1738 0.3267 0.035 Uiso 1 1 calc R
C16 C 0.33587(12) 0.13175(9) 0.31933(8) 0.0278(4) Uani 1 1 d .
C17 C 0.35391(14) 0.18358(10) 0.26036(9) 0.0363(4) Uani 1 1 d .
C18 C 0.3255(2) 0.26010(11) 0.27764(12) 0.0609(7) Uani 1 1 d .
H18A H 0.3379 0.2896 0.2401 0.091 Uiso 1 1 calc R
H18B H 0.3678 0.2757 0.3138 0.091 Uiso 1 1 calc R
H18C H 0.2533 0.2626 0.2898 0.091 Uiso 1 1 calc R
C19 C 0.46868(15) 0.18651(12) 0.23918(10) 0.0456(5) Uani 1 1 d .
H19A H 0.4918 0.1403 0.2273 0.068 Uiso 1 1 calc R
H19B H 0.5103 0.2038 0.2750 0.068 Uiso 1 1 calc R
H19C H 0.4758 0.2173 0.2020 0.068 Uiso 1 1 calc R
C20 C 0.28675(17) 0.16041(13) 0.20164(10) 0.0536(6) Uani 1 1 d .
H20A H 0.3033 0.1127 0.1903 0.080 Uiso 1 1 calc R
H20B H 0.3006 0.1904 0.1646 0.080 Uiso 1 1 calc R
H20C H 0.2143 0.1636 0.2133 0.080 Uiso 1 1 calc R
C21 C 0.34653(13) 0.01476(9) 0.38028(8) 0.0303(4) Uani 1 1 d .
C22 C 0.38749(13) 0.05905(9) 0.31754(8) 0.0284(4) Uani 1 1 d .
B3 B 0.14259(17) 0.21662(11) 0.44978(11) 0.0356(5) Uani 1 1 d .
H3 H 0.1680 0.2479 0.4071 0.043 Uiso 1 1 calc R
B4 B 0.01573(17) 0.18208(12) 0.45426(11) 0.0385(5) Uani 1 1 d .
H4 H -0.0403 0.1894 0.4138 0.046 Uiso 1 1 calc R
B5 B 0.01650(17) 0.10359(12) 0.50104(11) 0.0399(5) Uani 1 1 d .
H5 H -0.0390 0.0610 0.4903 0.048 Uiso 1 1 calc R
B6 B 0.14394(17) 0.08607(12) 0.52772(10) 0.0370(5) Uani 1 1 d .
H6 H 0.1705 0.0318 0.5359 0.044 Uiso 1 1 calc R
B7 B 0.19189(19) 0.23365(13) 0.52892(11) 0.0435(5) Uani 1 1 d .
H7 H 0.2510 0.2745 0.5373 0.052 Uiso 1 1 calc R
B8 B 0.05861(19) 0.25207(12) 0.50715(12) 0.0443(5) Uani 1 1 d .
H8 H 0.0289 0.3060 0.5024 0.053 Uiso 1 1 calc R
B9 B -0.02069(18) 0.18381(13) 0.53890(11) 0.0428(5) Uani 1 1 d .
H9 H -0.1018 0.1935 0.5541 0.051 Uiso 1 1 calc R
B10 B 0.06007(19) 0.12503(14) 0.58271(11) 0.0462(6) Uani 1 1 d .
H10 H 0.0314 0.0970 0.6265 0.055 Uiso 1 1 calc R
B11 B 0.19268(19) 0.15519(14) 0.57598(10) 0.0448(6) Uani 1 1 d .
H11 H 0.2522 0.1464 0.6141 0.054 Uiso 1 1 calc R
B12 B 0.08834(19) 0.21593(14) 0.58514(11) 0.0478(6) Uani 1 1 d .
H12 H 0.0786 0.2467 0.6306 0.057 Uiso 1 1 calc R
B23 B 0.47505(16) 0.04253(12) 0.38189(10) 0.0363(5) Uani 1 1 d .
H23 H 0.5073 0.0833 0.4145 0.044 Uiso 1 1 calc R
B24 B 0.4376(2) -0.04144(12) 0.41126(12) 0.0463(6) Uani 1 1 d .
H24 H 0.4445 -0.0552 0.4637 0.056 Uiso 1 1 calc R
B25 B 0.3322(2) -0.07297(12) 0.36343(12) 0.0457(6) Uani 1 1 d .
H25 H 0.2717 -0.1068 0.3851 0.055 Uiso 1 1 calc R
B26 B 0.30103(17) -0.00925(11) 0.30274(10) 0.0360(5) Uani 1 1 d .
H26 H 0.2210 -0.0022 0.2844 0.043 Uiso 1 1 calc R
B27 B 0.51668(16) 0.03401(12) 0.30007(11) 0.0386(5) Uani 1 1 d .
H27 H 0.5759 0.0695 0.2793 0.046 Uiso 1 1 calc R
B28 B 0.54784(19) -0.03140(13) 0.35916(12) 0.0481(6) Uani 1 1 d .
H28 H 0.6279 -0.0394 0.3771 0.058 Uiso 1 1 calc R
B29 B 0.4606(2) -0.10319(13) 0.34764(13) 0.0538(7) Uani 1 1 d .
H29 H 0.4842 -0.1576 0.3582 0.065 Uiso 1 1 calc R
B30 B 0.3763(2) -0.08244(12) 0.28061(13) 0.0484(6) Uani 1 1 d .
H30 H 0.3455 -0.1234 0.2476 0.058 Uiso 1 1 calc R
B31 B 0.41039(17) 0.00301(11) 0.25135(11) 0.0389(5) Uani 1 1 d .
H31 H 0.4019 0.0188 0.1995 0.047 Uiso 1 1 calc R
B32 B 0.50912(19) -0.05609(12) 0.27833(12) 0.0456(6) Uani 1 1 d .
H32 H 0.5645 -0.0799 0.2435 0.055 Uiso 1 1 calc R

loop_
_atom_site_aniso_label
_atom_site_aniso_U_11
_atom_site_aniso_U_22
_atom_site_aniso_U_33
_atom_site_aniso_U_23
_atom_site_aniso_U_13
_atom_site_aniso_U_12
C1 0.0276(8) 0.0326(9) 0.0272(8) -0.0012(7) 0.0018(7) 0.0008(7)
C2 0.0305(9) 0.0354(9) 0.0260(8) -0.0037(7) -0.0013(7) 0.0026(7)
C11 0.0259(8) 0.0321(9) 0.0270(8) -0.0055(7) 0.0006(7) -0.0013(7)
C12 0.0311(9) 0.0288(8) 0.0270(8) -0.0008(7) 0.0020(7) 0.0029(7)
C13 0.0271(8) 0.0338(9) 0.0278(8) -0.0057(7) -0.0020(7) 0.0016(7)
C14 0.0292(9) 0.0256(8) 0.0311(9) -0.0028(7) 0.0027(7) -0.0001(7)
C15 0.0275(9) 0.0332(9) 0.0274(8) 0.0013(7) 0.0000(7) 0.0048(7)
C16 0.0269(8) 0.0293(9) 0.0272(8) -0.0002(7) 0.0029(7) 0.0022(7)
C17 0.0364(10) 0.0396(10) 0.0331(9) 0.0069(8) 0.0052(8) 0.0026(8)
C18 0.0800(16) 0.0432(12) 0.0594(13) 0.0190(11) 0.0248(13) 0.0135(11)
C19 0.0415(11) 0.0541(12) 0.0412(11) 0.0089(9) 0.0067(9) -0.0074(9)
C20 0.0456(12) 0.0774(16) 0.0378(11) 0.0160(11) -0.0052(9) 0.0001(11)
C21 0.0320(9) 0.0280(9) 0.0308(9) -0.0016(7) 0.0017(7) 0.0017(7)
C22 0.0271(8) 0.0301(9) 0.0281(8) -0.0030(7) 0.0021(7) -0.0002(7)
B3 0.0391(11) 0.0302(10) 0.0376(11) 0.0007(8) 0.0056(9) 0.0087(9)
B4 0.0336(11) 0.0466(13) 0.0353(11) -0.0005(9) 0.0024(9) 0.0100(9)
B5 0.0351(11) 0.0439(12) 0.0407(11) -0.0006(10) 0.0109(9) 0.0004(9)
B6 0.0406(11) 0.0393(12) 0.0311(10) 0.0062(9) 0.0070(9) 0.0056(9)
B7 0.0440(12) 0.0425(13) 0.0441(12) -0.0165(10) 0.0058(10) 0.0003(10)
B8 0.0475(13) 0.0386(12) 0.0467(12) -0.0037(10) 0.0119(11) 0.0108(10)
B9 0.0396(12) 0.0507(14) 0.0381(11) -0.0026(10) 0.0093(10) 0.0094(10)
B10 0.0480(13) 0.0579(14) 0.0328(11) 0.0046(10) 0.0121(10) 0.0108(11)
B11 0.0450(13) 0.0628(15) 0.0265(10) -0.0081(10) 0.0010(9) 0.0102(11)
B12 0.0478(14) 0.0586(15) 0.0369(12) -0.0133(11) 0.0086(10) 0.0097(11)
B23 0.0274(10) 0.0420(12) 0.0393(11) -0.0048(9) -0.0046(9) 0.0068(9)
B24 0.0534(14) 0.0403(12) 0.0451(12) 0.0042(10) 0.0014(11) 0.0192(11)
B25 0.0566(15) 0.0272(11) 0.0532(14) -0.0038(10) 0.0172(12) -0.0016(10)
B26 0.0377(11) 0.0353(11) 0.0351(11) -0.0126(9) 0.0033(9) -0.0082(9)
B27 0.0291(10) 0.0380(11) 0.0488(13) -0.0058(10) 0.0071(9) 0.0038(9)
B28 0.0409(13) 0.0467(13) 0.0566(14) -0.0017(11) -0.0006(11) 0.0181(11)
B29 0.0660(16) 0.0334(12) 0.0621(16) -0.0006(11) 0.0192(14) 0.0141(11)
B30 0.0564(14) 0.0361(12) 0.0529(14) -0.0160(11) 0.0158(12) -0.0059(11)
B31 0.0411(12) 0.0388(11) 0.0369(11) -0.0104(9) 0.0064(9) -0.0003(9)
B32 0.0468(13) 0.0379(12) 0.0521(13) -0.0079(11) 0.0140(11) 0.0073(10)

loop_
_atom_type_symbol
_atom_type_description
_atom_type_scat_dispersion_real
_atom_type_scat_dispersion_imag
_atom_type_scat_source
C C 0.0033 0.0016 'International Tables Vol C Tables 4.2.6.8 and 6.1.1.4'
H H 0.0000 0.0000 'International Tables Vol C Tables 4.2.6.8 and 6.1.1.4'
B B 0.0013 0.0007 'International Tables Vol C Tables 4.2.6.8 and 6.1.1.4'

loop_
_geom_angle_atom_site_label_1
_geom_angle_atom_site_label_2
_geom_angle_atom_site_label_3
_geom_angle
C11 C1 C2 102.52(13)
C11 C1 B4 133.22(14)
C2 C1 B4 111.71(14)
C11 C1 B5 131.94(15)
C2 C1 B5 111.69(13)
B4 C1 B5 61.59(12)
C11 C1 B6 112.76(13)
C2 C1 B6 62.75(11)
B4 C1 B6 110.91(13)
B5 C1 B6 60.21(12)
C11 C1 B3 114.16(13)
C2 C1 B3 62.77(11)
B4 C1 B3 60.39(12)
B5 C1 B3 111.19(14)
B6 C1 B3 113.17(14)
C13 C2 C1 102.31(12)
C13 C2 B7 133.38(15)
C1 C2 B7 111.82(14)
C13 C2 B11 132.02(14)
C1 C2 B11 111.78(14)
B7 C2 B11 61.46(13)
C13 C2 B6 112.58(14)
C1 C2 B6 62.90(11)
B7 C2 B6 110.90(14)
B11 C2 B6 60.20(12)
C13 C2 B3 114.15(13)
C1 C2 B3 62.95(11)
B7 C2 B3 60.35(12)
B11 C2 B3 111.11(14)
B6 C2 B3 113.43(14)
C15 C11 C12 99.83(12)
C15 C11 C1 107.84(13)
C12 C11 C1 102.60(13)
C21 C12 C13 114.82(14)
C21 C12 C11 115.47(13)
C13 C12 C11 94.60(13)
C14 C13 C12 100.41(13)
C14 C13 C2 107.82(13)
C12 C13 C2 102.78(13)
C15 C14 C13 103.73(13)
C15 C14 C16 60.07(10)
C13 C14 C16 123.28(14)
C11 C15 C14 104.87(13)
C11 C15 C16 124.06(14)
C14 C15 C16 60.03(10)
C14 C16 C15 59.90(10)
C14 C16 C22 118.17(14)
C15 C16 C22 119.13(14)
C14 C16 C17 115.49(14)
C15 C16 C17 111.31(13)
C22 C16 C17 119.06(13)
C19 C17 C20 109.33(16)
C19 C17 C18 104.82(17)
C20 C17 C18 108.40(18)
C19 C17 C16 112.22(15)
C20 C17 C16 109.21(15)
C18 C17 C16 112.71(15)
C12 C21 C22 115.58(14)
C12 C21 B24 120.58(15)
C22 C21 B24 113.33(14)
C12 C21 B25 121.76(15)
C22 C21 B25 112.72(14)
B24 C21 B25 62.30(14)
C12 C21 B23 115.94(14)
C22 C21 B23 62.99(11)
B24 C21 B23 62.13(13)
B25 C21 B23 113.78(15)
C12 C21 B26 117.95(14)
C22 C21 B26 62.16(11)
B24 C21 B26 113.50(14)
B25 C21 B26 61.83(13)
B23 C21 B26 114.63(14)
C16 C22 C21 108.18(13)
C16 C22 B26 113.85(14)
C21 C22 B26 62.45(11)
C16 C22 B31 130.08(14)
C21 C22 B31 110.08(13)
B26 C22 B31 60.97(11)
C16 C22 B23 114.90(13)
C21 C22 B23 61.74(11)
B26 C22 B23 113.85(14)
B31 C22 B23 110.95(14)
C16 C22 B27 130.93(14)
C21 C22 B27 108.87(13)
B26 C22 B27 111.32(13)
B31 C22 B27 61.29(11)
B23 C22 B27 59.87(11)
B8 B3 B7 62.27(13)
B8 B3 B4 62.18(13)
B7 B3 B4 110.79(16)
B8 B3 C2 106.44(15)
B7 B3 C2 58.91(11)
B4 B3 C2 103.39(14)
B8 B3 C1 106.32(15)
B7 B3 C1 103.57(15)
B4 B3 C1 58.70(11)
C2 B3 C1 54.29(10)
C1 B4 B3 60.91(11)
C1 B4 B5 59.34(11)
B3 B4 B5 109.79(15)
C1 B4 B9 105.06(15)
B3 B4 B9 106.61(16)
B5 B4 B9 59.98(13)
C1 B4 B8 104.82(15)
B3 B4 B8 58.00(12)
B5 B4 B8 107.68(16)
B9 B4 B8 59.35(13)
C1 B5 B6 60.81(11)
C1 B5 B4 59.07(11)
B6 B5 B4 109.35(15)
C1 B5 B9 105.09(15)
B6 B5 B9 106.28(16)
B4 B5 B9 60.29(13)
C1 B5 B10 104.82(15)
B6 B5 B10 57.89(12)
B4 B5 B10 107.75(16)
B9 B5 B10 59.24(13)
B10 B6 B5 62.31(13)
B10 B6 B11 62.40(14)
B5 B6 B11 111.19(16)
B10 B6 C2 106.98(16)
B5 B6 C2 103.81(14)
B11 B6 C2 59.27(12)
B10 B6 C1 106.80(15)
B5 B6 C1 58.98(11)
B11 B6 C1 104.02(15)
C2 B6 C1 54.35(10)
C2 B7 B3 60.74(11)
C2 B7 B11 59.50(12)
B3 B7 B11 109.83(16)
C2 B7 B12 104.97(16)
B3 B7 B12 106.40(16)
B11 B7 B12 60.01(14)
C2 B7 B8 104.56(15)
B3 B7 B8 57.97(12)
B11 B7 B8 107.57(17)
B12 B7 B8 59.12(13)
B3 B8 B12 108.54(16)
B3 B8 B9 108.49(16)
B12 B8 B9 60.82(14)
B3 B8 B4 59.82(12)
B12 B8 B4 108.20(17)
B9 B8 B4 59.85(13)
B3 B8 B7 59.76(12)
B12 B8 B7 59.97(13)
B9 B8 B7 108.23(17)
B4 B8 B7 107.02(15)
B10 B9 B8 108.16(17)
B10 B9 B5 60.99(13)
B8 B9 B5 108.64(15)
B10 B9 B4 108.69(15)
B8 B9 B4 60.80(13)
B5 B9 B4 59.73(12)
B10 B9 B12 59.65(14)
B8 B9 B12 59.48(14)
B5 B9 B12 108.11(16)
B4 B9 B12 107.88(16)
B6 B10 B9 108.28(15)
B6 B10 B12 108.19(17)
B9 B10 B12 60.92(14)
B6 B10 B5 59.81(12)
B9 B10 B5 59.78(13)
B12 B10 B5 108.16(16)
B6 B10 B11 59.81(13)
B9 B10 B11 108.28(17)
B12 B10 B11 59.76(14)
B5 B10 B11 107.23(15)
C2 B11 B6 60.53(11)
C2 B11 B7 59.04(12)
B6 B11 B7 109.20(15)
C2 B11 B12 104.82(16)
B6 B11 B12 106.14(17)
B7 B11 B12 60.27(14)
C2 B11 B10 104.41(15)
B6 B11 B10 57.78(13)
B7 B11 B10 107.71(16)
B12 B11 B10 59.25(14)
B8 B12 B10 108.17(17)
B8 B12 B11 108.77(15)
B10 B12 B11 60.99(14)
B8 B12 B7 60.91(14)
B10 B12 B7 108.66(16)
B11 B12 B7 59.72(13)
B8 B12 B9 59.70(13)
B10 B12 B9 59.44(14)
B11 B12 B9 108.08(16)
B7 B12 B9 108.09(16)
C21 B23 B28 104.89(16)
C21 B23 C22 55.27(10)
B28 B23 C22 106.84(15)
C21 B23 B27 104.11(14)
B28 B23 B27 60.88(13)
C22 B23 B27 60.32(11)
C21 B23 B24 58.18(12)
B28 B23 B24 60.53(13)
C22 B23 B24 103.83(15)
B27 B23 B24 108.54(16)
C21 B24 B25 59.15(12)
C21 B24 B29 105.19(17)
B25 B24 B29 60.13(14)
C21 B24 B23 59.69(11)
B25 B24 B23 109.18(16)
B29 B24 B23 107.95(17)
C21 B24 B28 104.96(16)
B25 B24 B28 108.54(17)
B29 B24 B28 60.30(14)
B23 B24 B28 59.12(13)
C21 B25 B24 58.55(12)
C21 B25 B29 104.63(16)
B24 B25 B29 60.01(14)
C21 B25 B26 59.78(11)
B24 B25 B26 108.73(16)
B29 B25 B26 107.79(17)
C21 B25 B30 104.63(15)
B24 B25 B30 108.06(17)
B29 B25 B30 60.17(14)
B26 B25 B30 59.06(13)
C22 B26 C21 55.40(10)
C22 B26 B30 106.76(15)
C21 B26 B30 104.83(16)
C22 B26 B31 59.67(11)
C21 B26 B31 103.51(14)
B30 B26 B31 61.06(13)
C22 B26 B25 104.36(15)
C21 B26 B25 58.40(12)
B30 B26 B25 60.69(13)
B31 B26 B25 108.77(16)
B23 B27 C22 59.81(11)
B23 B27 B32 107.99(16)
C22 B27 B32 105.11(15)
B23 B27 B28 59.53(12)
C22 B27 B28 105.42(15)
B32 B27 B28 60.12(14)
B23 B27 B31 108.86(15)
C22 B27 B31 58.82(11)
B32 B27 B31 60.03(13)
B28 B27 B31 108.33(16)
B23 B28 B27 59.59(12)
B23 B28 B24 60.34(13)
B27 B28 B24 107.38(15)
B23 B28 B32 107.87(16)
B27 B28 B32 59.92(13)
B24 B28 B32 107.38(18)
B23 B28 B29 108.46(17)
B27 B28 B29 107.95(17)
B24 B28 B29 59.72(14)
B32 B28 B29 60.04(14)
B24 B29 B25 59.86(13)
B24 B29 B32 107.46(17)
B25 B29 B32 107.68(17)
B24 B29 B28 59.99(14)
B25 B29 B28 108.07(16)
B32 B29 B28 59.87(14)
B24 B29 B30 107.94(16)
B25 B29 B30 60.17(14)
B32 B29 B30 59.82(14)
B28 B29 B30 108.13(17)
B26 B30 B32 108.05(15)
B26 B30 B25 60.25(12)
B32 B30 B25 107.45(18)
B26 B30 B29 108.34(16)
B32 B30 B29 60.03(15)
B25 B30 B29 59.66(14)
B26 B30 B31 59.75(12)
B32 B30 B31 59.94(13)
B25 B30 B31 107.41(15)
B29 B30 B31 107.87(17)
C22 B31 B26 59.36(11)
C22 B31 B32 105.67(15)
B26 B31 B32 107.47(16)
C22 B31 B27 59.88(11)
B26 B31 B27 108.87(15)
B32 B31 B27 59.69(13)
C22 B31 B30 105.09(15)
B26 B31 B30 59.20(12)
B32 B31 B30 59.76(14)
B27 B31 B30 107.71(17)
B27 B32 B30 108.60(15)
B27 B32 B28 59.96(13)
B30 B32 B28 108.56(17)
B27 B32 B31 60.27(12)
B30 B32 B31 60.29(13)
B28 B32 B31 108.39(15)
B27 B32 B29 108.03(16)
B30 B32 B29 60.14(15)
B28 B32 B29 60.09(15)
B31 B32 B29 108.24(16)

loop_
_geom_bond_atom_site_label_1
_geom_bond_atom_site_label_2
_geom_bond_distance
C1 C11 1.569(2)
C1 C2 1.610(2)
C1 B4 1.727(3)
C1 B5 1.732(3)
C1 B6 1.764(3)
C1 B3 1.766(3)
C2 C13 1.569(2)
C2 B7 1.731(3)
C2 B11 1.739(3)
C2 B6 1.762(3)
C2 B3 1.763(3)
C11 C15 1.527(2)
C11 C12 1.555(2)
C12 C21 1.510(2)
C12 C13 1.554(2)
C13 C14 1.531(2)
C14 C15 1.530(2)
C14 C16 1.532(2)
C15 C16 1.532(2)
C16 C22 1.535(2)
C16 C17 1.568(2)
C17 C19 1.534(3)
C17 C20 1.535(3)
C17 C18 1.542(3)
C21 C22 1.615(2)
C21 B24 1.704(3)
C21 B25 1.715(3)
C21 B23 1.731(3)
C21 B26 1.740(3)
C22 B26 1.735(3)
C22 B31 1.741(3)
C22 B23 1.751(3)
C22 B27 1.760(3)
B3 B8 1.724(3)
B3 B7 1.757(3)
B3 B4 1.757(3)
B4 B5 1.771(3)
B4 B9 1.781(3)
B4 B8 1.798(3)
B5 B6 1.754(3)
B5 B9 1.775(3)
B5 B10 1.796(3)
B6 B10 1.718(3)
B6 B11 1.756(3)
B7 B11 1.773(4)
B7 B12 1.783(3)
B7 B8 1.800(3)
B8 B12 1.768(3)
B8 B9 1.772(3)
B9 B10 1.765(3)
B9 B12 1.792(3)
B10 B12 1.769(4)
B10 B11 1.800(4)
B11 B12 1.778(3)
B23 B28 1.751(3)
B23 B27 1.752(3)
B23 B24 1.773(3)
B24 B25 1.769(4)
B24 B29 1.771(3)
B24 B28 1.776(3)
B25 B29 1.773(3)
B25 B26 1.775(3)
B25 B30 1.783(3)
B26 B30 1.753(3)
B26 B31 1.763(3)
B27 B32 1.774(3)
B27 B28 1.775(3)
B27 B31 1.784(3)
B28 B32 1.778(4)
B28 B29 1.782(4)
B29 B32 1.781(4)
B29 B30 1.783(4)
B30 B32 1.777(3)
B30 B31 1.786(3)
B31 B32 1.780(3)
